data_7250425
loop_
_publ_author_name
'Cai, Ziyan'
'Li, Ping'
'Yu, Xiaobo'
'Lai, Lin'
'Yu, Cilin'
'Hu, Yuan'
'Gao, Xiaolei'
'Zeng, Chenghui'

_publ_section_title
;
 Visual sensing Ni2+ in real samples with test paper based on a new
 dinuclear terbium complex
;
_journal_issue 25
_journal_name_full CrystEngComm
_journal_page_first 4304
_journal_page_last 4311
_journal_paper_doi 10.1039/D5CE00117J
_journal_volume 27
_journal_year 2025
_chemical_formula_sum 'C70 H36 Cl18 N4 O12 Tb2'
_chemical_formula_weight 2080.97
_space_group_crystal_system monoclinic
_space_group_IT_number 14
_space_group_name_Hall '-P 2ybc'
_space_group_name_H-M_alt 'P 1 21/c 1'
_atom_sites_solution_hydrogens geom
_audit_creation_method SHELXL-2018/3
_audit_update_record
;
2024-11-17 deposited with the CCDC.	2025-05-12 downloaded from the CCDC.
;
_cell_angle_alpha 90
_cell_angle_beta 107.000(5)
_cell_angle_gamma 90
_cell_formula_units_Z 2
_cell_length_a 14.6656(7)
_cell_length_b 13.5195(6)
_cell_length_c 23.2999(11)
_cell_measurement_reflns_used 8906
_cell_measurement_temperature 293(2)
_cell_measurement_theta_max 28.6500
_cell_measurement_theta_min 3.6520
_cell_volume 4417.8(4)
_computing_cell_refinement 'Bruker FRAMBO'
_computing_data_collection 'Bruker FRAMBO'
_computing_data_reduction 'Bruker SAINT'
_computing_molecular_graphics 'Bruker SHELXTL'
_computing_publication_material 'Bruker SHELXTL'
_computing_structure_refinement 'SHELXL-2018/3 (Sheldrick, 2018)'
_computing_structure_solution 'SHELXT 2014/4 (Sheldrick, 2014)'
_diffrn_ambient_temperature 293(2)
_diffrn_measured_fraction_theta_full 0.993
_diffrn_measured_fraction_theta_max 0.993
_diffrn_measurement_device_type 'multiwire proportional'
_diffrn_measurement_method 'phi and omega scans'
_diffrn_radiation_type MoK\a
_diffrn_radiation_wavelength 0.71073
_diffrn_reflns_av_R_equivalents 0.0428
_diffrn_reflns_av_unetI/netI 0.0512
_diffrn_reflns_Laue_measured_fraction_full 0.993
_diffrn_reflns_Laue_measured_fraction_max 0.993
_diffrn_reflns_limit_h_max 17
_diffrn_reflns_limit_h_min -17
_diffrn_reflns_limit_k_max 16
_diffrn_reflns_limit_k_min -12
_diffrn_reflns_limit_l_max 27
_diffrn_reflns_limit_l_min -25
_diffrn_reflns_number 19470
_diffrn_reflns_point_group_measured_fraction_full 0.993
_diffrn_reflns_point_group_measured_fraction_max 0.993
_diffrn_reflns_theta_full 25.000
_diffrn_reflns_theta_max 25.000
_diffrn_reflns_theta_min 3.273
_exptl_absorpt_coefficient_mu 2.187
_exptl_absorpt_correction_T_max 1.00000
_exptl_absorpt_correction_T_min 0.87680
_exptl_absorpt_correction_type multi-scan
_exptl_crystal_colour colorless
_exptl_crystal_density_diffrn 1.564
_exptl_crystal_description block
_exptl_crystal_F_000 2032
_exptl_crystal_size_max 0.22
_exptl_crystal_size_mid 0.19
_exptl_crystal_size_min 0.17
_refine_diff_density_max 2.176
_refine_diff_density_min -0.763
_refine_diff_density_rms 0.154
_refine_ls_extinction_method none
_refine_ls_goodness_of_fit_ref 0.985
_refine_ls_hydrogen_treatment constr
_refine_ls_matrix_type full
_refine_ls_number_parameters 480
_refine_ls_number_reflns 7727
_refine_ls_number_restraints 0
_refine_ls_restrained_S_all 0.985
_refine_ls_R_factor_all 0.0627
_refine_ls_R_factor_gt 0.0504
_refine_ls_shift/su_max 0.056
_refine_ls_shift/su_mean 0.002
_refine_ls_structure_factor_coef Fsqd
_refine_ls_weighting_details 'w=1/[\s^2^(Fo^2^)+(0.0954P)^2^+9.6742P] where P=(Fo^2^+2Fc^2^)/3'
_refine_ls_weighting_scheme calc
_refine_ls_wR_factor_gt 0.1410
_refine_ls_wR_factor_ref 0.1517
_reflns_Friedel_coverage 0.000
_reflns_number_gt 6380
_reflns_number_total 7727
_reflns_threshold_expression 'I > 2\s(I)'
_cod_data_source_file d5ce00117j2.cif
_cod_data_source_block 2
_cod_depositor_comments 'Adding full bibliography for 7250425.cif.'
_cod_original_sg_symbol_H-M 'P 21/c'
_cod_database_code 7250425
_shelx_shelxl_version_number 2018/3
_shelx_space_group_comment
; 
The symmetry employed for this shelxl refinement is uniquely defined 
by the following loop, which should always be used as a source of 
symmetry information in preference to the above space-group names. 
They are only intended as comments. 
;

loop_
_space_group_symop_operation_xyz
'x, y, z'
'-x, y+1/2, -z+1/2'
'-x, -y, -z'
'x, -y-1/2, z-1/2'

loop_
_atom_site_label
_atom_site_type_symbol
_atom_site_fract_x
_atom_site_fract_y
_atom_site_fract_z
_atom_site_U_iso_or_equiv
_atom_site_adp_type
_atom_site_occupancy
_atom_site_site_symmetry_order
_atom_site_calc_flag
_atom_site_refinement_flags_posn
_atom_site_refinement_flags_adp
_atom_site_refinement_flags_occupancy
_atom_site_disorder_assembly
_atom_site_disorder_group
Tb1 Tb 0.44291(2) 0.37500(2) 0.44466(2) 0.02666(13) Uani 1 1 d . . . . .
Cl1 Cl 0.39374(12) 0.52383(14) 0.68794(7) 0.0485(4) Uani 1 1 d . . . . .
Cl4 Cl 0.20293(13) 0.67511(14) 0.46222(8) 0.0551(5) Uani 1 1 d . . . . .
Cl3 Cl 0.17336(15) 0.41908(16) 0.46425(8) 0.0596(5) Uani 1 1 d . . . . .
Cl6 Cl 0.43230(15) 0.68536(18) 0.31905(9) 0.0663(6) Uani 1 1 d . . . . .
Cl9 Cl 0.36830(15) 0.21435(16) 0.24352(9) 0.0673(6) Uani 1 1 d . . . . .
Cl7 Cl 0.15267(15) 0.50629(19) 0.29255(10) 0.0744(6) Uani 1 1 d . . . . .
Cl2 Cl 0.02599(15) 0.4393(2) 0.64790(12) 0.0885(8) Uani 1 1 d . . . . .
Cl8 Cl 0.05814(18) 0.3395(3) 0.07473(10) 0.0911(8) Uani 1 1 d . . . . .
Cl5 Cl 0.0822(2) 0.8439(3) 0.24482(13) 0.1084(10) Uani 1 1 d . . . . .
O3 O 0.3973(3) 0.5403(3) 0.43225(19) 0.0415(10) Uani 1 1 d . . . . .
O4 O 0.4374(3) 0.6888(3) 0.47300(19) 0.0402(10) Uani 1 1 d . . . . .
O2 O 0.4146(3) 0.5600(3) 0.56614(17) 0.0349(9) Uani 1 1 d . . . . .
O1 O 0.3828(3) 0.4101(3) 0.52363(19) 0.0395(10) Uani 1 1 d . . . . .
O6 O 0.4032(3) 0.4019(3) 0.33356(18) 0.0384(10) Uani 1 1 d . . . . .
O5 O 0.2946(3) 0.3353(4) 0.37003(19) 0.0420(11) Uani 1 1 d . . . . .
N2 N 0.5021(4) 0.2236(4) 0.4035(2) 0.0359(12) Uani 1 1 d . . . . .
C22 C 0.3880(4) 0.6321(4) 0.4344(3) 0.0314(13) Uani 1 1 d . . . . .
N1 N 0.3819(4) 0.2072(4) 0.4713(2) 0.0374(12) Uani 1 1 d . . . . .
C29 C 0.3221(4) 0.3680(4) 0.3258(3) 0.0317(13) Uani 1 1 d . . . . .
C15 C 0.3667(4) 0.4819(5) 0.5539(2) 0.0325(13) Uani 1 1 d . . . . .
C30 C 0.2540(4) 0.3601(5) 0.2635(3) 0.0346(14) Uani 1 1 d . . . . .
C23 C 0.3098(4) 0.6807(4) 0.3857(3) 0.0338(13) Uani 1 1 d . . . . .
C16 C 0.2813(4) 0.4732(4) 0.5773(3) 0.0332(13) Uani 1 1 d . . . . .
C14 C 0.5626(5) 0.2309(6) 0.3713(3) 0.0497(17) Uani 1 1 d . . . . .
H14 H 0.585474 0.293425 0.366233 0.060 Uiso 1 1 calc R U . . .
C6 C 0.4059(5) 0.1228(4) 0.4472(3) 0.0352(14) Uani 1 1 d . . . . .
C21 C 0.1909(5) 0.4442(5) 0.5394(3) 0.0388(14) Uani 1 1 d . . . . .
C9 C 0.4693(5) 0.1312(4) 0.4107(3) 0.0375(15) Uani 1 1 d . . . . .
C24 C 0.2235(4) 0.7056(5) 0.3948(3) 0.0380(14) Uani 1 1 d . . . . .
C34 C 0.2096(5) 0.2852(6) 0.1641(3) 0.0472(17) Uani 1 1 d . . . . .
H34 H 0.220745 0.239013 0.137290 0.057 Uiso 1 1 calc R U . . .
C31 C 0.1761(4) 0.4196(5) 0.2440(3) 0.0402(15) Uani 1 1 d . . . . .
C18 C 0.2088(5) 0.4823(5) 0.6589(3) 0.0427(16) Uani 1 1 d . . . . .
H18 H 0.214982 0.495609 0.699060 0.051 Uiso 1 1 calc R U . . .
C35 C 0.2695(5) 0.2923(5) 0.2215(3) 0.0415(15) Uani 1 1 d . . . . .
C17 C 0.2864(4) 0.4910(5) 0.6366(3) 0.0341(13) Uani 1 1 d . . . . .
C20 C 0.1118(5) 0.4345(5) 0.5607(3) 0.0473(17) Uani 1 1 d . . . . .
H20 H 0.053093 0.415366 0.535064 0.057 Uiso 1 1 calc R U . . .
C28 C 0.3227(5) 0.7094(5) 0.3318(3) 0.0443(16) Uani 1 1 d . . . . .
C33 C 0.1345(5) 0.3465(7) 0.1476(3) 0.055(2) Uani 1 1 d . . . . .
C19 C 0.1223(5) 0.4536(6) 0.6202(4) 0.0529(19) Uani 1 1 d . . . . .
C13 C 0.5942(6) 0.1508(6) 0.3446(3) 0.055(2) Uani 1 1 d . . . . .
H13 H 0.637690 0.160884 0.323026 0.066 Uiso 1 1 calc R U . . .
C1 C 0.3241(5) 0.1977(5) 0.5050(3) 0.0447(16) Uani 1 1 d . . . . .
H1 H 0.309040 0.254162 0.523212 0.054 Uiso 1 1 calc R U . . .
C32 C 0.1158(5) 0.4135(7) 0.1869(3) 0.0568(19) Uani 1 1 d . . . . .
H32 H 0.062638 0.454401 0.174871 0.068 Uiso 1 1 calc R U . . .
C2 C 0.2846(6) 0.1088(5) 0.5149(4) 0.056(2) Uani 1 1 d . . . . .
H2 H 0.243147 0.107714 0.538465 0.067 Uiso 1 1 calc R U . . .
C25 C 0.1515(5) 0.7543(5) 0.3523(3) 0.0511(17) Uani 1 1 d . . . . .
H25 H 0.093691 0.769310 0.359129 0.061 Uiso 1 1 calc R U . . .
C12 C 0.5615(6) 0.0579(6) 0.3499(3) 0.055(2) Uani 1 1 d . . . . .
C27 C 0.2564(6) 0.7606(6) 0.2883(3) 0.059(2) Uani 1 1 d . . . . .
H27 H 0.269102 0.781512 0.253359 0.070 Uiso 1 1 calc R U . . .
C26 C 0.1699(6) 0.7797(6) 0.2985(4) 0.066(2) Uani 1 1 d . . . . .
C10 C 0.4969(5) 0.0464(5) 0.3846(3) 0.0510(18) Uani 1 1 d . . . . .
C3 C 0.3047(6) 0.0239(5) 0.4912(3) 0.056(2) Uani 1 1 d . . . . .
C5 C 0.3696(5) 0.0294(5) 0.4562(3) 0.0487(17) Uani 1 1 d . . . . .
C11 C 0.5966(8) -0.0308(7) 0.3223(4) 0.084(3) Uani 1 1 d . . . . .
H11A H 0.543045 -0.064579 0.295823 0.126 Uiso 1 1 calc R U . . .
H11B H 0.630257 -0.074998 0.353521 0.126 Uiso 1 1 calc R U . . .
H11C H 0.638485 -0.008781 0.300024 0.126 Uiso 1 1 calc R U . . .
C8 C 0.4589(7) -0.0485(6) 0.3960(4) 0.066(2) Uani 1 1 d . . . . .
H8 H 0.476887 -0.105498 0.379802 0.079 Uiso 1 1 calc R U . . .
C1AA C 0.3994(7) -0.0556(6) 0.4287(4) 0.067(2) Uani 1 1 d . . . . .
H1AA H 0.375820 -0.117593 0.434322 0.080 Uiso 1 1 calc R U . . .
C4 C 0.2595(8) -0.0743(6) 0.5004(5) 0.085(3) Uani 1 1 d . . . . .
H4A H 0.244394 -0.072723 0.537821 0.127 Uiso 1 1 calc R U . . .
H4B H 0.303523 -0.127216 0.501159 0.127 Uiso 1 1 calc R U . . .
H4C H 0.202306 -0.084727 0.468136 0.127 Uiso 1 1 calc R U . . .

loop_
_atom_site_aniso_label
_atom_site_aniso_U_11
_atom_site_aniso_U_22
_atom_site_aniso_U_33
_atom_site_aniso_U_23
_atom_site_aniso_U_13
_atom_site_aniso_U_12
Tb1 0.03618(19) 0.01743(19) 0.02882(18) -0.00313(10) 0.01334(13) -0.00360(11)
Cl1 0.0474(9) 0.0608(12) 0.0357(8) -0.0028(8) 0.0094(7) -0.0175(8)
Cl4 0.0626(11) 0.0481(11) 0.0639(11) 0.0070(9) 0.0329(9) 0.0009(9)
Cl3 0.0722(12) 0.0592(12) 0.0388(9) -0.0082(9) 0.0029(8) -0.0128(10)
Cl6 0.0679(12) 0.0862(16) 0.0541(11) 0.0110(11) 0.0325(9) 0.0211(11)
Cl9 0.0729(13) 0.0579(13) 0.0656(12) -0.0220(10) 0.0118(10) 0.0197(10)
Cl7 0.0635(12) 0.0784(16) 0.0770(13) -0.0292(12) 0.0139(10) 0.0210(11)
Cl2 0.0495(11) 0.125(2) 0.1069(18) -0.0105(16) 0.0473(12) -0.0163(13)
Cl8 0.0801(15) 0.131(2) 0.0441(11) -0.0067(14) -0.0107(10) -0.0101(16)
Cl5 0.0854(17) 0.141(3) 0.0838(18) 0.0453(18) 0.0016(14) 0.0456(18)
O3 0.059(3) 0.021(2) 0.049(3) 0.0047(19) 0.021(2) 0.007(2)
O4 0.047(2) 0.030(2) 0.039(2) -0.001(2) 0.007(2) -0.004(2)
O2 0.044(2) 0.028(2) 0.038(2) -0.0055(18) 0.0198(19) -0.008(2)
O1 0.056(3) 0.026(2) 0.045(2) -0.006(2) 0.030(2) -0.006(2)
O6 0.039(2) 0.041(3) 0.037(2) -0.003(2) 0.0136(19) -0.009(2)
O5 0.046(2) 0.046(3) 0.038(2) -0.001(2) 0.019(2) -0.014(2)
N2 0.046(3) 0.027(3) 0.036(3) -0.003(2) 0.013(2) 0.003(2)
C22 0.042(3) 0.025(4) 0.031(3) 0.002(2) 0.017(3) 0.000(3)
N1 0.045(3) 0.028(3) 0.039(3) -0.003(2) 0.012(2) -0.006(2)
C29 0.037(3) 0.029(3) 0.031(3) -0.011(2) 0.012(3) -0.003(3)
C15 0.039(3) 0.029(3) 0.031(3) 0.004(3) 0.014(3) -0.006(3)
C30 0.039(3) 0.035(4) 0.033(3) -0.008(3) 0.017(3) -0.013(3)
C23 0.041(3) 0.021(3) 0.036(3) -0.003(3) 0.005(3) -0.002(3)
C16 0.036(3) 0.026(3) 0.039(3) -0.003(3) 0.014(3) -0.004(3)
C14 0.063(4) 0.039(4) 0.054(4) 0.004(3) 0.028(4) 0.007(4)
C6 0.046(4) 0.015(3) 0.038(3) -0.005(2) 0.002(3) -0.003(3)
C21 0.047(4) 0.027(3) 0.039(3) -0.005(3) 0.006(3) -0.005(3)
C9 0.051(4) 0.022(3) 0.034(3) -0.007(2) 0.004(3) 0.003(3)
C24 0.042(3) 0.028(3) 0.044(3) -0.002(3) 0.012(3) -0.003(3)
C34 0.052(4) 0.055(5) 0.037(3) -0.013(3) 0.016(3) -0.013(4)
C31 0.038(3) 0.039(4) 0.042(3) -0.002(3) 0.009(3) -0.001(3)
C18 0.048(4) 0.041(4) 0.047(4) -0.006(3) 0.026(3) -0.007(3)
C35 0.051(4) 0.037(4) 0.039(3) 0.000(3) 0.016(3) -0.004(3)
C17 0.035(3) 0.034(3) 0.036(3) -0.003(3) 0.013(3) -0.003(3)
C20 0.034(3) 0.051(5) 0.055(4) 0.002(3) 0.009(3) -0.006(3)
C28 0.053(4) 0.042(4) 0.039(3) -0.001(3) 0.014(3) 0.007(3)
C33 0.049(4) 0.078(6) 0.034(4) -0.004(4) 0.003(3) -0.019(4)
C19 0.034(3) 0.055(5) 0.079(5) 0.004(4) 0.030(3) -0.003(3)
C13 0.068(5) 0.053(5) 0.049(4) -0.004(4) 0.025(4) 0.021(4)
C1 0.057(4) 0.034(4) 0.051(4) -0.001(3) 0.026(3) -0.008(3)
C32 0.043(4) 0.069(5) 0.057(4) 0.004(4) 0.012(3) 0.003(4)
C2 0.067(5) 0.041(4) 0.064(5) 0.009(4) 0.028(4) -0.015(4)
C25 0.048(4) 0.044(4) 0.060(4) 0.003(4) 0.014(3) 0.007(3)
C12 0.071(5) 0.052(5) 0.038(4) -0.016(3) 0.009(3) 0.023(4)
C27 0.060(5) 0.067(5) 0.047(4) 0.013(4) 0.013(4) 0.011(4)
C26 0.068(5) 0.056(5) 0.063(5) 0.015(4) 0.001(4) 0.014(4)
C10 0.059(4) 0.030(4) 0.056(4) -0.012(3) 0.005(3) 0.015(3)
C3 0.066(5) 0.034(4) 0.061(5) 0.003(4) 0.009(4) -0.022(4)
C5 0.055(4) 0.021(3) 0.060(4) 0.002(3) 0.002(3) -0.006(3)
C11 0.119(8) 0.060(6) 0.074(6) -0.018(5) 0.031(5) 0.047(6)
C8 0.084(6) 0.024(4) 0.072(5) -0.013(4) -0.003(5) 0.007(4)
C1AA 0.087(6) 0.026(4) 0.080(6) -0.013(4) 0.012(5) -0.007(4)
C4 0.119(8) 0.038(5) 0.095(7) 0.019(5) 0.027(6) -0.029(5)

loop_
_atom_type_symbol
_atom_type_description
_atom_type_scat_dispersion_real
_atom_type_scat_dispersion_imag
_atom_type_scat_source
C C 0.0033 0.0016 'International Tables Vol C Tables 4.2.6.8 and 6.1.1.4'
H H 0.0000 0.0000 'International Tables Vol C Tables 4.2.6.8 and 6.1.1.4'
Cl Cl 0.1484 0.1585 'International Tables Vol C Tables 4.2.6.8 and 6.1.1.4'
N N 0.0061 0.0033 'International Tables Vol C Tables 4.2.6.8 and 6.1.1.4'
O O 0.0106 0.0060 'International Tables Vol C Tables 4.2.6.8 and 6.1.1.4'
Tb Tb -0.1723 4.1537 'International Tables Vol C Tables 4.2.6.8 and 6.1.1.4'

loop_
_geom_angle_atom_site_label_1
_geom_angle_atom_site_label_2
_geom_angle_atom_site_label_3
_geom_angle
_geom_angle_site_symmetry_1
_geom_angle_site_symmetry_3
_geom_angle_publ_flag
O1 Tb1 O3 74.87(15) . . ?
O1 Tb1 O2 124.58(14) . 3_666 ?
O3 Tb1 O2 81.91(15) . 3_666 ?
O1 Tb1 O4 78.06(16) . 3_666 ?
O3 Tb1 O4 124.90(16) . 3_666 ?
O2 Tb1 O4 75.49(15) 3_666 3_666 ?
O1 Tb1 O5 98.41(15) . . ?
O3 Tb1 O5 87.62(17) . . ?
O2 Tb1 O5 130.43(14) 3_666 . ?
O4 Tb1 O5 143.69(16) 3_666 . ?
O1 Tb1 O6 139.89(15) . . ?
O3 Tb1 O6 76.16(15) . . ?
O2 Tb1 O6 77.30(14) 3_666 . ?
O4 Tb1 O6 141.94(15) 3_666 . ?
O5 Tb1 O6 53.18(13) . . ?
O1 Tb1 N2 136.40(16) . . ?
O3 Tb1 N2 148.37(16) . . ?
O2 Tb1 N2 81.18(15) 3_666 . ?
O4 Tb1 N2 75.80(16) 3_666 . ?
O5 Tb1 N2 83.30(16) . . ?
O6 Tb1 N2 74.16(16) . . ?
O1 Tb1 N1 75.48(16) . . ?
O3 Tb1 N1 140.13(16) . . ?
O2 Tb1 N1 137.48(15) 3_666 . ?
O4 Tb1 N1 73.14(16) 3_666 . ?
O5 Tb1 N1 71.05(16) . . ?
O6 Tb1 N1 112.56(15) . . ?
N2 Tb1 N1 63.86(17) . . ?
C22 O3 Tb1 168.2(4) . . ?
C22 O4 Tb1 120.2(4) . 3_666 ?
C15 O2 Tb1 138.4(4) . 3_666 ?
C15 O1 Tb1 141.3(4) . . ?
C29 O6 Tb1 91.2(4) . . ?
C29 O5 Tb1 94.2(3) . . ?
C14 N2 C9 117.2(6) . . ?
C14 N2 Tb1 121.2(4) . . ?
C9 N2 Tb1 121.5(4) . . ?
O4 C22 O3 126.4(6) . . ?
O4 C22 C23 115.5(5) . . ?
O3 C22 C23 118.1(5) . . ?
C1 N1 C6 116.8(6) . . ?
C1 N1 Tb1 123.8(4) . . ?
C6 N1 Tb1 119.3(4) . . ?
O6 C29 O5 121.4(6) . . ?
O6 C29 C30 120.4(5) . . ?
O5 C29 C30 118.2(5) . . ?
O2 C15 O1 126.2(5) . . ?
O2 C15 C16 116.9(5) . . ?
O1 C15 C16 116.9(5) . . ?
C31 C30 C35 116.3(6) . . ?
C31 C30 C29 122.3(6) . . ?
C35 C30 C29 121.3(6) . . ?
C28 C23 C24 116.6(6) . . ?
C28 C23 C22 122.0(6) . . ?
C24 C23 C22 121.2(5) . . ?
C17 C16 C21 116.0(5) . . ?
C17 C16 C15 122.5(5) . . ?
C21 C16 C15 121.5(5) . . ?
N2 C14 C13 124.1(7) . . ?
N2 C14 H14 117.9 . . ?
C13 C14 H14 117.9 . . ?
N1 C6 C5 122.4(7) . . ?
N1 C6 C9 117.8(5) . . ?
C5 C6 C9 119.8(6) . . ?
C20 C21 C16 122.0(6) . . ?
C20 C21 Cl3 116.7(5) . . ?
C16 C21 Cl3 121.4(5) . . ?
N2 C9 C10 122.2(6) . . ?
N2 C9 C6 117.3(5) . . ?
C10 C9 C6 120.5(6) . . ?
C25 C24 C23 123.0(6) . . ?
C25 C24 Cl4 117.6(5) . . ?
C23 C24 Cl4 119.4(5) . . ?
C33 C34 C35 118.3(7) . . ?
C33 C34 H34 120.9 . . ?
C35 C34 H34 120.9 . . ?
C32 C31 C30 121.9(7) . . ?
C32 C31 Cl7 118.7(6) . . ?
C30 C31 Cl7 119.3(5) . . ?
C19 C18 C17 118.4(6) . . ?
C19 C18 H18 120.8 . . ?
C17 C18 H18 120.8 . . ?
C34 C35 C30 122.4(7) . . ?
C34 C35 Cl9 119.0(5) . . ?
C30 C35 Cl9 118.6(5) . . ?
C18 C17 C16 123.3(6) . . ?
C18 C17 Cl1 116.2(5) . . ?
C16 C17 Cl1 120.5(4) . . ?
C19 C20 C21 118.8(6) . . ?
C19 C20 H20 120.6 . . ?
C21 C20 H20 120.6 . . ?
C27 C28 C23 124.0(6) . . ?
C27 C28 Cl6 117.1(5) . . ?
C23 C28 Cl6 118.8(5) . . ?
C34 C33 C32 121.6(7) . . ?
C34 C33 Cl8 119.1(6) . . ?
C32 C33 Cl8 119.3(7) . . ?
C20 C19 C18 121.5(6) . . ?
C20 C19 Cl2 119.6(5) . . ?
C18 C19 Cl2 118.9(6) . . ?
C12 C13 C14 120.2(7) . . ?
C12 C13 H13 119.9 . . ?
C14 C13 H13 119.9 . . ?
N1 C1 C2 123.8(7) . . ?
N1 C1 H1 118.1 . . ?
C2 C1 H1 118.1 . . ?
C31 C32 C33 119.4(7) . . ?
C31 C32 H32 120.3 . . ?
C33 C32 H32 120.3 . . ?
C3 C2 C1 121.4(7) . . ?
C3 C2 H2 119.3 . . ?
C1 C2 H2 119.3 . . ?
C24 C25 C26 116.9(7) . . ?
C24 C25 H25 121.6 . . ?
C26 C25 H25 121.6 . . ?
C13 C12 C10 117.5(6) . . ?
C13 C12 C11 121.2(8) . . ?
C10 C12 C11 121.2(8) . . ?
C28 C27 C26 117.1(7) . . ?
C28 C27 H27 121.5 . . ?
C26 C27 H27 121.5 . . ?
C27 C26 C25 122.3(7) . . ?
C27 C26 Cl5 119.5(7) . . ?
C25 C26 Cl5 118.1(7) . . ?
C12 C10 C9 118.6(7) . . ?
C12 C10 C8 123.8(7) . . ?
C9 C10 C8 117.6(7) . . ?
C2 C3 C5 117.0(6) . . ?
C2 C3 C4 121.9(8) . . ?
C5 C3 C4 121.1(8) . . ?
C6 C5 C3 118.5(6) . . ?
C6 C5 C1AA 118.1(7) . . ?
C3 C5 C1AA 123.5(7) . . ?
C12 C11 H11A 109.5 . . ?
C12 C11 H11B 109.5 . . ?
H11A C11 H11B 109.5 . . ?
C12 C11 H11C 109.5 . . ?
H11A C11 H11C 109.5 . . ?
H11B C11 H11C 109.5 . . ?
C1AA C8 C10 121.6(7) . . ?
C1AA C8 H8 119.2 . . ?
C10 C8 H8 119.2 . . ?
C8 C1AA C5 122.3(8) . . ?
C8 C1AA H1AA 118.8 . . ?
C5 C1AA H1AA 118.8 . . ?
C3 C4 H4A 109.5 . . ?
C3 C4 H4B 109.5 . . ?
H4A C4 H4B 109.5 . . ?
C3 C4 H4C 109.5 . . ?
H4A C4 H4C 109.5 . . ?
H4B C4 H4C 109.5 . . ?

loop_
_geom_bond_atom_site_label_1
_geom_bond_atom_site_label_2
_geom_bond_distance
_geom_bond_site_symmetry_2
_geom_bond_publ_flag
Tb1 O1 2.310(4) . ?
Tb1 O3 2.327(4) . ?
Tb1 O2 2.348(4) 3_666 ?
Tb1 O4 2.353(4) 3_666 ?
Tb1 O5 2.414(4) . ?
Tb1 O6 2.508(4) . ?
Tb1 N2 2.521(5) . ?
Tb1 N1 2.580(5) . ?
Cl1 C17 1.734(6) . ?
Cl4 C24 1.733(6) . ?
Cl3 C21 1.728(6) . ?
Cl6 C28 1.748(7) . ?
Cl9 C35 1.743(7) . ?
Cl7 C31 1.731(7) . ?
Cl2 C19 1.727(6) . ?
Cl8 C33 1.742(7) . ?
Cl5 C26 1.741(8) . ?
O3 C22 1.251(7) . ?
O4 C22 1.241(7) . ?
O2 C15 1.253(7) . ?
O1 C15 1.263(7) . ?
O6 C29 1.238(7) . ?
O5 C29 1.290(7) . ?
N2 C14 1.321(8) . ?
N2 C9 1.366(8) . ?
C22 C23 1.508(8) . ?
N1 C1 1.321(8) . ?
N1 C6 1.362(8) . ?
C29 C30 1.505(8) . ?
C15 C16 1.509(8) . ?
C30 C31 1.362(9) . ?
C30 C35 1.407(9) . ?
C23 C28 1.379(9) . ?
C23 C24 1.384(9) . ?
C16 C17 1.383(8) . ?
C16 C21 1.415(8) . ?
C14 C13 1.395(10) . ?
C14 H14 0.9300 . ?
C6 C5 1.410(9) . ?
C6 C9 1.437(10) . ?
C21 C20 1.394(9) . ?
C9 C10 1.413(9) . ?
C24 C25 1.385(9) . ?
C34 C33 1.341(11) . ?
C34 C35 1.372(9) . ?
C34 H34 0.9300 . ?
C31 C32 1.368(10) . ?
C18 C19 1.381(10) . ?
C18 C17 1.388(8) . ?
C18 H18 0.9300 . ?
C20 C19 1.374(10) . ?
C20 H20 0.9300 . ?
C28 C27 1.370(10) . ?
C33 C32 1.373(11) . ?
C13 C12 1.363(12) . ?
C13 H13 0.9300 . ?
C1 C2 1.383(9) . ?
C1 H1 0.9300 . ?
C32 H32 0.9300 . ?
C2 C3 1.344(11) . ?
C2 H2 0.9300 . ?
C25 C26 1.400(11) . ?
C25 H25 0.9300 . ?
C12 C10 1.423(11) . ?
C12 C11 1.519(9) . ?
C27 C26 1.382(11) . ?
C27 H27 0.9300 . ?
C10 C8 1.453(11) . ?
C3 C5 1.424(11) . ?
C3 C4 1.526(10) . ?
C5 C1AA 1.444(11) . ?
C11 H11A 0.9600 . ?
C11 H11B 0.9600 . ?
C11 H11C 0.9600 . ?
C8 C1AA 1.320(13) . ?
C8 H8 0.9300 . ?
C1AA H1AA 0.9300 . ?
C4 H4A 0.9600 . ?
C4 H4B 0.9600 . ?
C4 H4C 0.9600 . ?

loop_
_geom_torsion_atom_site_label_1
_geom_torsion_atom_site_label_2
_geom_torsion_atom_site_label_3
_geom_torsion_atom_site_label_4
_geom_torsion
_geom_torsion_site_symmetry_1
_geom_torsion_site_symmetry_2
_geom_torsion_site_symmetry_3
_geom_torsion_site_symmetry_4
_geom_torsion_publ_flag
Tb1 O4 C22 O3 -3.7(8) 3_666 . . . ?
Tb1 O4 C22 C23 176.5(4) 3_666 . . . ?
Tb1 O3 C22 O4 -7(2) . . . . ?
Tb1 O3 C22 C23 172.9(17) . . . . ?
Tb1 O6 C29 O5 -1.4(6) . . . . ?
Tb1 O6 C29 C30 -178.9(5) . . . . ?
Tb1 O5 C29 O6 1.4(6) . . . . ?
Tb1 O5 C29 C30 179.0(5) . . . . ?
Tb1 O2 C15 O1 -6.9(10) 3_666 . . . ?
Tb1 O2 C15 C16 173.6(4) 3_666 . . . ?
Tb1 O1 C15 O2 -32.4(10) . . . . ?
Tb1 O1 C15 C16 147.2(5) . . . . ?
O6 C29 C30 C31 -109.0(7) . . . . ?
O5 C29 C30 C31 73.4(8) . . . . ?
O6 C29 C30 C35 69.1(8) . . . . ?
O5 C29 C30 C35 -108.5(7) . . . . ?
O4 C22 C23 C28 93.8(7) . . . . ?
O3 C22 C23 C28 -85.9(8) . . . . ?
O4 C22 C23 C24 -81.2(7) . . . . ?
O3 C22 C23 C24 99.1(7) . . . . ?
O2 C15 C16 C17 -50.3(8) . . . . ?
O1 C15 C16 C17 130.1(6) . . . . ?
O2 C15 C16 C21 131.0(6) . . . . ?
O1 C15 C16 C21 -48.6(8) . . . . ?
C9 N2 C14 C13 0.1(10) . . . . ?
Tb1 N2 C14 C13 -176.4(6) . . . . ?
C1 N1 C6 C5 1.5(9) . . . . ?
Tb1 N1 C6 C5 -175.2(5) . . . . ?
C1 N1 C6 C9 -179.6(6) . . . . ?
Tb1 N1 C6 C9 3.6(7) . . . . ?
C17 C16 C21 C20 0.2(9) . . . . ?
C15 C16 C21 C20 179.0(6) . . . . ?
C17 C16 C21 Cl3 -179.8(5) . . . . ?
C15 C16 C21 Cl3 -1.0(8) . . . . ?
C14 N2 C9 C10 -0.8(10) . . . . ?
Tb1 N2 C9 C10 175.8(5) . . . . ?
C14 N2 C9 C6 178.1(6) . . . . ?
Tb1 N2 C9 C6 -5.4(8) . . . . ?
N1 C6 C9 N2 1.0(9) . . . . ?
C5 C6 C9 N2 179.9(6) . . . . ?
N1 C6 C9 C10 179.9(6) . . . . ?
C5 C6 C9 C10 -1.2(10) . . . . ?
C28 C23 C24 C25 1.8(10) . . . . ?
C22 C23 C24 C25 177.0(6) . . . . ?
C28 C23 C24 Cl4 -178.3(5) . . . . ?
C22 C23 C24 Cl4 -3.1(8) . . . . ?
C35 C30 C31 C32 0.3(10) . . . . ?
C29 C30 C31 C32 178.4(6) . . . . ?
C35 C30 C31 Cl7 -179.1(5) . . . . ?
C29 C30 C31 Cl7 -1.0(9) . . . . ?
C33 C34 C35 C30 1.0(10) . . . . ?
C33 C34 C35 Cl9 -179.2(6) . . . . ?
C31 C30 C35 C34 -0.4(9) . . . . ?
C29 C30 C35 C34 -178.6(6) . . . . ?
C31 C30 C35 Cl9 179.8(5) . . . . ?
C29 C30 C35 Cl9 1.6(8) . . . . ?
C19 C18 C17 C16 0.7(10) . . . . ?
C19 C18 C17 Cl1 -178.2(6) . . . . ?
C21 C16 C17 C18 -0.5(10) . . . . ?
C15 C16 C17 C18 -179.3(6) . . . . ?
C21 C16 C17 Cl1 178.3(5) . . . . ?
C15 C16 C17 Cl1 -0.5(9) . . . . ?
C16 C21 C20 C19 -0.1(10) . . . . ?
Cl3 C21 C20 C19 180.0(6) . . . . ?
C24 C23 C28 C27 0.5(10) . . . . ?
C22 C23 C28 C27 -174.7(7) . . . . ?
C24 C23 C28 Cl6 177.0(5) . . . . ?
C22 C23 C28 Cl6 1.8(9) . . . . ?
C35 C34 C33 C32 -1.5(12) . . . . ?
C35 C34 C33 Cl8 179.4(5) . . . . ?
C21 C20 C19 C18 0.2(11) . . . . ?
C21 C20 C19 Cl2 -178.5(6) . . . . ?
C17 C18 C19 C20 -0.5(11) . . . . ?
C17 C18 C19 Cl2 178.2(5) . . . . ?
N2 C14 C13 C12 1.1(12) . . . . ?
C6 N1 C1 C2 -2.7(10) . . . . ?
Tb1 N1 C1 C2 174.0(6) . . . . ?
C30 C31 C32 C33 -0.8(12) . . . . ?
Cl7 C31 C32 C33 178.7(6) . . . . ?
C34 C33 C32 C31 1.4(12) . . . . ?
Cl8 C33 C32 C31 -179.6(6) . . . . ?
N1 C1 C2 C3 1.5(13) . . . . ?
C23 C24 C25 C26 -1.0(10) . . . . ?
Cl4 C24 C25 C26 179.0(6) . . . . ?
C14 C13 C12 C10 -1.6(11) . . . . ?
C14 C13 C12 C11 -178.6(7) . . . . ?
C23 C28 C27 C26 -3.3(12) . . . . ?
Cl6 C28 C27 C26 -179.9(7) . . . . ?
C28 C27 C26 C25 4.1(13) . . . . ?
C28 C27 C26 Cl5 -179.7(6) . . . . ?
C24 C25 C26 C27 -2.0(12) . . . . ?
C24 C25 C26 Cl5 -178.3(6) . . . . ?
C13 C12 C10 C9 1.0(10) . . . . ?
C11 C12 C10 C9 178.0(7) . . . . ?
C13 C12 C10 C8 -177.7(7) . . . . ?
C11 C12 C10 C8 -0.7(12) . . . . ?
N2 C9 C10 C12 0.2(10) . . . . ?
C6 C9 C10 C12 -178.6(6) . . . . ?
N2 C9 C10 C8 179.0(6) . . . . ?
C6 C9 C10 C8 0.2(10) . . . . ?
C1 C2 C3 C5 0.9(12) . . . . ?
C1 C2 C3 C4 -178.4(8) . . . . ?
N1 C6 C5 C3 0.7(10) . . . . ?
C9 C6 C5 C3 -178.2(6) . . . . ?
N1 C6 C5 C1AA 179.9(7) . . . . ?
C9 C6 C5 C1AA 1.1(10) . . . . ?
C2 C3 C5 C6 -1.8(11) . . . . ?
C4 C3 C5 C6 177.4(7) . . . . ?
C2 C3 C5 C1AA 178.9(8) . . . . ?
C4 C3 C5 C1AA -1.8(12) . . . . ?
C12 C10 C8 C1AA 179.7(8) . . . . ?
C9 C10 C8 C1AA 1.0(12) . . . . ?
C10 C8 C1AA C5 -1.2(13) . . . . ?
C6 C5 C1AA C8 0.1(12) . . . . ?
C3 C5 C1AA C8 179.3(8) . . . . ?
